data_7240331
loop_
_publ_author_name
'Ahmed, Muhammad Naeem'
'Ansar, Khawaja Yasin'
'Aziz, Shahid'
'Khan, Saba'
'Tahir, Muhammad Nawaz'
'Gil, Diego M.'
'Frontera, Antonio'

_publ_section_title
;
 Relevant \p--hole tetrel bonding interactions in ethyl
 2-triazolyl-2-oxo-acetate derivatives: Hirshfeld surface analysis and DFT
 calculations
;
_journal_name_full CrystEngComm
_journal_paper_doi 10.1039/D0CE00335B
_journal_year 2020
_chemical_formula_iupac 'C20 H18 Cl N3 O3'
_chemical_formula_moiety 'C20 H18 Cl N3 O3'
_chemical_formula_sum 'C20 H18 Cl N3 O3'
_chemical_formula_weight 383.82
_chemical_name_systematic
;
Ethyl 2-(1-benzyl-4-(4-chlorophenyl)-1H-1,2,3-triazol-5-yl)-2-oxoacetate
;
_space_group_crystal_system triclinic
_space_group_IT_number 2
_space_group_name_Hall '-P 1'
_space_group_name_H-M_alt 'P -1'
_atom_sites_solution_hydrogens geom
_atom_sites_solution_primary direct
_atom_sites_solution_secondary difmap
_audit_creation_method SHELXL-2018/3
_audit_update_record
;
2019-12-30 deposited with the CCDC.	2020-04-17 downloaded from the CCDC.
;
_cell_angle_alpha 68.898(4)
_cell_angle_beta 86.538(4)
_cell_angle_gamma 85.332(4)
_cell_formula_units_Z 2
_cell_length_a 8.3157(6)
_cell_length_b 9.5082(8)
_cell_length_c 13.1245(10)
_cell_measurement_reflns_used 2645
_cell_measurement_temperature 296(2)
_cell_measurement_theta_max 26.000
_cell_measurement_theta_min 1.664
_cell_volume 964.38(13)
_computing_cell_refinement 'SAINT (Bruker, 2007)'
_computing_data_collection 'APEX2 (Bruker, 2007)'
_computing_data_reduction 'SAINT (Bruker, 2007)'
_computing_molecular_graphics 'ORTEP-3 for Windows (Farrugia, 1997) and PLATON (Spek, 2009)'
_computing_publication_material
;
WinGX (Farrugia, 1999) and PLATON (Spek, 2009)
;
_computing_structure_refinement 'SHELXL-2018/3  (Sheldrick, 2015)'
_computing_structure_solution 'SHELXS97 (Sheldrick, 2008)'
_diffrn_ambient_temperature 296(2)
_diffrn_detector_area_resol_mean 8.11
_diffrn_measured_fraction_theta_full 0.977
_diffrn_measured_fraction_theta_max 0.977
_diffrn_measurement_device_type 'Bruker Kappa APEXII CCD'
_diffrn_measurement_method \w
_diffrn_radiation_monochromator graphite
_diffrn_radiation_source 'fine-focus sealed tube'
_diffrn_radiation_type MoK\a
_diffrn_radiation_wavelength 0.71073
_diffrn_reflns_av_R_equivalents 0.0210
_diffrn_reflns_av_unetI/netI 0.0204
_diffrn_reflns_limit_h_max 10
_diffrn_reflns_limit_h_min -10
_diffrn_reflns_limit_k_max 11
_diffrn_reflns_limit_k_min -11
_diffrn_reflns_limit_l_max 16
_diffrn_reflns_limit_l_min -16
_diffrn_reflns_number 13504
_diffrn_reflns_theta_full 26.000
_diffrn_reflns_theta_max 26.000
_diffrn_reflns_theta_min 1.664
_diffrn_standards_number 0
_exptl_absorpt_coefficient_mu 0.223
_exptl_absorpt_correction_T_max 0.746
_exptl_absorpt_correction_T_min 0.670
_exptl_absorpt_correction_type multi-scan
_exptl_absorpt_process_details '(SADABS; Bruker, 2005)'
_exptl_crystal_colour colorless
_exptl_crystal_density_diffrn 1.322
_exptl_crystal_density_method 'not measured'
_exptl_crystal_description prism
_exptl_crystal_F_000 400
_exptl_crystal_size_max 0.38
_exptl_crystal_size_mid 0.32
_exptl_crystal_size_min 0.30
_refine_diff_density_max 0.437
_refine_diff_density_min -0.505
_refine_diff_density_rms 0.037
_refine_ls_extinction_method none
_refine_ls_goodness_of_fit_ref 1.056
_refine_ls_hydrogen_treatment constr
_refine_ls_matrix_type full
_refine_ls_number_parameters 246
_refine_ls_number_reflns 3701
_refine_ls_number_restraints 0
_refine_ls_restrained_S_all 1.056
_refine_ls_R_factor_all 0.0789
_refine_ls_R_factor_gt 0.0569
_refine_ls_shift/su_max 0.000
_refine_ls_shift/su_mean 0.000
_refine_ls_structure_factor_coef Fsqd
_refine_ls_weighting_details 'w=1/[\s^2^(Fo^2^)+(0.0662P)^2^+0.4819P] where P=(Fo^2^+2Fc^2^)/3'
_refine_ls_weighting_scheme calc
_refine_ls_wR_factor_gt 0.1503
_refine_ls_wR_factor_ref 0.1683
_reflns_number_gt 2645
_reflns_number_total 3701
_reflns_threshold_expression I>2\s(I)
_cod_data_source_file d0ce00335b2.cif
_cod_data_source_block NWB
_cod_database_code 7240331
_shelx_shelxl_version_number 2018/3
_shelx_space_group_comment
;
The symmetry employed for this shelxl refinement is uniquely defined
by the following loop, which should always be used as a source of
symmetry information in preference to the above space-group names.
They are only intended as comments.
;
_shelx_estimated_absorpt_t_min 0.910
_shelx_estimated_absorpt_t_max 0.945

loop_
_space_group_symop_operation_xyz
'x, y, z'
'-x, -y, -z'

loop_
_atom_site_label
_atom_site_type_symbol
_atom_site_fract_x
_atom_site_fract_y
_atom_site_fract_z
_atom_site_U_iso_or_equiv
_atom_site_adp_type
_atom_site_occupancy
_atom_site_site_symmetry_order
_atom_site_calc_flag
_atom_site_refinement_flags_posn
_atom_site_refinement_flags_adp
_atom_site_refinement_flags_occupancy
_atom_site_disorder_assembly
_atom_site_disorder_group
Cl1 Cl -0.50945(16) 0.66095(18) 0.09789(10) 0.1494(6) Uani 1 1 d . . . . .
O1 O 0.1585(2) 0.46950(19) 0.28166(14) 0.0655(5) Uani 1 1 d . . . . .
O2 O 0.0658(2) 0.3642(2) 0.45355(15) 0.0765(6) Uani 1 1 d . . . . .
O3 O 0.3090(2) 0.5409(2) 0.48032(16) 0.0712(5) Uani 1 1 d . . . . .
N1 N 0.1358(4) 0.9579(3) 0.2004(2) 0.0796(7) Uani 1 1 d . . . . .
N2 N 0.2590(4) 0.9761(3) 0.2508(2) 0.0853(8) Uani 1 1 d . . . . .
N3 N 0.2965(3) 0.8459(2) 0.33068(18) 0.0672(6) Uani 1 1 d . . . . .
C1 C 0.1055(8) 0.3983(6) 0.1359(4) 0.156(2) Uani 1 1 d . . . . .
H1A H 0.042608 0.491087 0.101520 0.234 Uiso 1 1 calc R U . . .
H1B H 0.068718 0.320570 0.114075 0.234 Uiso 1 1 calc R U . . .
H1C H 0.217106 0.412245 0.114085 0.234 Uiso 1 1 calc R U . . .
C2 C 0.0878(5) 0.3557(4) 0.2508(3) 0.0917(10) Uani 1 1 d . . . . .
H2A H 0.142535 0.257380 0.286253 0.110 Uiso 1 1 calc R U . . .
H2B H -0.025559 0.349918 0.273034 0.110 Uiso 1 1 calc R U . . .
C3 C 0.1348(3) 0.4596(3) 0.38327(19) 0.0533(6) Uani 1 1 d . . . . .
C4 C 0.2201(3) 0.5818(3) 0.40489(19) 0.0526(6) Uani 1 1 d . . . . .
C5 C 0.1963(3) 0.7384(3) 0.33159(19) 0.0551(6) Uani 1 1 d . . . . .
C6 C 0.0933(3) 0.8129(3) 0.24795(19) 0.0589(6) Uani 1 1 d . . . . .
C7 C -0.0497(3) 0.7671(3) 0.21034(18) 0.0578(6) Uani 1 1 d . . . . .
C8 C -0.1623(3) 0.6831(3) 0.28378(19) 0.0604(6) Uani 1 1 d . . . . .
H8 H -0.143756 0.649673 0.358175 0.072 Uiso 1 1 calc R U . . .
C9 C -0.3009(4) 0.6479(4) 0.2495(2) 0.0743(8) Uani 1 1 d . . . . .
H9 H -0.374237 0.588845 0.299887 0.089 Uiso 1 1 calc R U . . .
C10 C -0.3300(4) 0.7004(4) 0.1404(3) 0.0838(9) Uani 1 1 d . . . . .
C11 C -0.2206(5) 0.7844(4) 0.0650(2) 0.0893(10) Uani 1 1 d . . . . .
H11 H -0.241350 0.819516 -0.009137 0.107 Uiso 1 1 calc R U . . .
C12 C -0.0804(4) 0.8159(3) 0.0999(2) 0.0759(8) Uani 1 1 d . . . . .
H12 H -0.005038 0.870831 0.048923 0.091 Uiso 1 1 calc R U . . .
C13 C 0.4279(3) 0.8398(4) 0.4013(3) 0.0797(9) Uani 1 1 d . . . . .
H13A H 0.492157 0.925951 0.365457 0.096 Uiso 1 1 calc R U . . .
H13B H 0.496943 0.749265 0.409971 0.096 Uiso 1 1 calc R U . . .
C14 C 0.3744(3) 0.8399(3) 0.5120(2) 0.0638(7) Uani 1 1 d . . . . .
C15 C 0.4576(4) 0.7495(4) 0.6019(3) 0.0906(10) Uani 1 1 d . . . . .
H15 H 0.541082 0.682721 0.593642 0.109 Uiso 1 1 calc R U . . .
C16 C 0.4208(4) 0.7552(4) 0.7029(3) 0.0918(10) Uani 1 1 d . . . . .
H16 H 0.481527 0.693879 0.761697 0.110 Uiso 1 1 calc R U . . .
C17 C 0.2986(3) 0.8475(3) 0.7201(3) 0.0725(7) Uani 1 1 d . . . . .
C18 C 0.2137(3) 0.9370(4) 0.6316(3) 0.0766(8) Uani 1 1 d . . . . .
H18 H 0.129132 1.001921 0.641120 0.092 Uiso 1 1 calc R U . . .
C19 C 0.2497(3) 0.9340(3) 0.5290(2) 0.0711(7) Uani 1 1 d . . . . .
H19 H 0.189253 0.996178 0.470358 0.085 Uiso 1 1 calc R U . . .
C20 C 0.2633(5) 0.8545(5) 0.8319(3) 0.1124(13) Uani 1 1 d . . . . .
H20A H 0.282884 0.755793 0.886152 0.169 Uiso 1 1 calc R U . . .
H20B H 0.152470 0.888619 0.837694 0.169 Uiso 1 1 calc R U . . .
H20C H 0.332094 0.923443 0.843313 0.169 Uiso 1 1 calc R U . . .

loop_
_atom_site_aniso_label
_atom_site_aniso_U_11
_atom_site_aniso_U_22
_atom_site_aniso_U_33
_atom_site_aniso_U_23
_atom_site_aniso_U_13
_atom_site_aniso_U_12
Cl1 0.1358(10) 0.1774(13) 0.1274(9) -0.0322(8) -0.0669(8) -0.0260(9)
O1 0.0823(12) 0.0532(10) 0.0658(11) -0.0265(8) 0.0045(9) -0.0135(9)
O2 0.0908(13) 0.0607(11) 0.0733(12) -0.0148(9) 0.0073(10) -0.0278(10)
O3 0.0696(11) 0.0652(12) 0.0812(12) -0.0271(10) -0.0153(10) -0.0034(9)
N1 0.108(2) 0.0484(13) 0.0739(15) -0.0114(11) 0.0147(14) -0.0198(13)
N2 0.104(2) 0.0576(15) 0.0920(18) -0.0223(13) 0.0193(15) -0.0317(14)
N3 0.0720(14) 0.0554(13) 0.0770(14) -0.0264(11) 0.0176(11) -0.0227(11)
C1 0.252(7) 0.129(4) 0.116(3) -0.072(3) -0.030(4) -0.028(4)
C2 0.129(3) 0.070(2) 0.091(2) -0.0439(17) -0.011(2) -0.0184(19)
C3 0.0565(13) 0.0445(13) 0.0571(14) -0.0165(11) 0.0007(11) -0.0032(10)
C4 0.0503(12) 0.0508(14) 0.0583(13) -0.0220(11) 0.0065(10) -0.0065(10)
C5 0.0613(14) 0.0481(13) 0.0587(13) -0.0226(11) 0.0141(11) -0.0153(11)
C6 0.0774(16) 0.0438(13) 0.0525(13) -0.0144(10) 0.0143(12) -0.0127(12)
C7 0.0807(17) 0.0423(13) 0.0464(12) -0.0123(10) 0.0030(11) -0.0011(11)
C8 0.0660(15) 0.0621(15) 0.0468(12) -0.0124(11) -0.0033(11) -0.0010(12)
C9 0.0697(17) 0.083(2) 0.0642(16) -0.0184(14) -0.0054(13) -0.0072(15)
C10 0.096(2) 0.084(2) 0.0685(18) -0.0211(16) -0.0254(16) -0.0001(17)
C11 0.140(3) 0.072(2) 0.0515(16) -0.0153(14) -0.0226(18) -0.002(2)
C12 0.121(3) 0.0523(16) 0.0487(14) -0.0109(11) 0.0072(15) -0.0127(15)
C13 0.0578(16) 0.079(2) 0.116(2) -0.0498(18) 0.0141(15) -0.0262(14)
C14 0.0505(13) 0.0557(15) 0.0955(19) -0.0374(14) -0.0013(13) -0.0133(12)
C15 0.0735(19) 0.076(2) 0.135(3) -0.055(2) -0.0283(19) 0.0223(16)
C16 0.097(2) 0.076(2) 0.108(3) -0.0386(19) -0.042(2) 0.0186(18)
C17 0.0703(17) 0.0653(17) 0.0871(19) -0.0308(15) -0.0164(14) -0.0062(14)
C18 0.0646(16) 0.079(2) 0.091(2) -0.0378(16) -0.0087(15) 0.0090(14)
C19 0.0615(15) 0.0658(17) 0.0849(19) -0.0260(14) -0.0115(13) 0.0044(13)
C20 0.126(3) 0.126(3) 0.094(3) -0.049(2) -0.025(2) 0.003(3)

loop_
_atom_type_symbol
_atom_type_description
_atom_type_scat_dispersion_real
_atom_type_scat_dispersion_imag
_atom_type_scat_source
C C 0.0033 0.0016 'International Tables Vol C Tables 4.2.6.8 and 6.1.1.4'
H H 0.0000 0.0000 'International Tables Vol C Tables 4.2.6.8 and 6.1.1.4'
N N 0.0061 0.0033 'International Tables Vol C Tables 4.2.6.8 and 6.1.1.4'
O O 0.0106 0.0060 'International Tables Vol C Tables 4.2.6.8 and 6.1.1.4'
Cl Cl 0.1484 0.1585 'International Tables Vol C Tables 4.2.6.8 and 6.1.1.4'

loop_
_geom_angle_atom_site_label_1
_geom_angle_atom_site_label_2
_geom_angle_atom_site_label_3
_geom_angle
_geom_angle_site_symmetry_1
_geom_angle_site_symmetry_3
_geom_angle_publ_flag
C3 O1 C2 116.5(2) . . ?
N2 N1 C6 108.8(2) . . ?
N1 N2 N3 108.3(2) . . ?
N2 N3 C5 110.4(2) . . ?
N2 N3 C13 118.4(2) . . ?
C5 N3 C13 131.2(2) . . ?
C2 C1 H1A 109.5 . . ?
C2 C1 H1B 109.5 . . ?
H1A C1 H1B 109.5 . . ?
C2 C1 H1C 109.5 . . ?
H1A C1 H1C 109.5 . . ?
H1B C1 H1C 109.5 . . ?
C1 C2 O1 107.8(3) . . ?
C1 C2 H2A 110.1 . . ?
O1 C2 H2A 110.1 . . ?
C1 C2 H2B 110.1 . . ?
O1 C2 H2B 110.1 . . ?
H2A C2 H2B 108.5 . . ?
O2 C3 O1 126.4(2) . . ?
O2 C3 C4 122.7(2) . . ?
O1 C3 C4 110.76(19) . . ?
O3 C4 C5 123.7(2) . . ?
O3 C4 C3 117.0(2) . . ?
C5 C4 C3 119.3(2) . . ?
N3 C5 C6 104.2(2) . . ?
N3 C5 C4 121.6(2) . . ?
C6 C5 C4 134.0(2) . . ?
N1 C6 C5 108.3(2) . . ?
N1 C6 C7 119.1(2) . . ?
C5 C6 C7 132.4(2) . . ?
C8 C7 C12 118.1(3) . . ?
C8 C7 C6 121.1(2) . . ?
C12 C7 C6 120.6(2) . . ?
C9 C8 C7 121.4(2) . . ?
C9 C8 H8 119.3 . . ?
C7 C8 H8 119.3 . . ?
C10 C9 C8 119.3(3) . . ?
C10 C9 H9 120.4 . . ?
C8 C9 H9 120.4 . . ?
C9 C10 C11 120.9(3) . . ?
C9 C10 Cl1 119.0(3) . . ?
C11 C10 Cl1 120.1(2) . . ?
C12 C11 C10 119.4(3) . . ?
C12 C11 H11 120.3 . . ?
C10 C11 H11 120.3 . . ?
C11 C12 C7 120.9(3) . . ?
C11 C12 H12 119.6 . . ?
C7 C12 H12 119.6 . . ?
N3 C13 C14 114.5(2) . . ?
N3 C13 H13A 108.6 . . ?
C14 C13 H13A 108.6 . . ?
N3 C13 H13B 108.6 . . ?
C14 C13 H13B 108.6 . . ?
H13A C13 H13B 107.6 . . ?
C15 C14 C19 117.0(3) . . ?
C15 C14 C13 119.7(3) . . ?
C19 C14 C13 123.2(3) . . ?
C16 C15 C14 121.5(3) . . ?
C16 C15 H15 119.3 . . ?
C14 C15 H15 119.3 . . ?
C17 C16 C15 121.8(3) . . ?
C17 C16 H16 119.1 . . ?
C15 C16 H16 119.1 . . ?
C16 C17 C18 117.3(3) . . ?
C16 C17 C20 120.7(3) . . ?
C18 C17 C20 121.9(3) . . ?
C17 C18 C19 121.8(3) . . ?
C17 C18 H18 119.1 . . ?
C19 C18 H18 119.1 . . ?
C18 C19 C14 120.6(3) . . ?
C18 C19 H19 119.7 . . ?
C14 C19 H19 119.7 . . ?
C17 C20 H20A 109.5 . . ?
C17 C20 H20B 109.5 . . ?
H20A C20 H20B 109.5 . . ?
C17 C20 H20C 109.5 . . ?
H20A C20 H20C 109.5 . . ?
H20B C20 H20C 109.5 . . ?

loop_
_geom_bond_atom_site_label_1
_geom_bond_atom_site_label_2
_geom_bond_distance
_geom_bond_site_symmetry_2
_geom_bond_publ_flag
Cl1 C10 1.738(3) . ?
O1 C3 1.306(3) . ?
O1 C2 1.459(3) . ?
O2 C3 1.192(3) . ?
O3 C4 1.201(3) . ?
N1 N2 1.308(4) . ?
N1 C6 1.359(3) . ?
N2 N3 1.331(3) . ?
N3 C5 1.366(3) . ?
N3 C13 1.460(4) . ?
C1 C2 1.415(5) . ?
C1 H1A 0.9600 . ?
C1 H1B 0.9600 . ?
C1 H1C 0.9600 . ?
C2 H2A 0.9700 . ?
C2 H2B 0.9700 . ?
C3 C4 1.526(3) . ?
C4 C5 1.458(3) . ?
C5 C6 1.377(4) . ?
C6 C7 1.469(4) . ?
C7 C8 1.379(3) . ?
C7 C12 1.386(3) . ?
C8 C9 1.370(4) . ?
C8 H8 0.9300 . ?
C9 C10 1.366(4) . ?
C9 H9 0.9300 . ?
C10 C11 1.373(5) . ?
C11 C12 1.371(5) . ?
C11 H11 0.9300 . ?
C12 H12 0.9300 . ?
C13 C14 1.494(4) . ?
C13 H13A 0.9700 . ?
C13 H13B 0.9700 . ?
C14 C15 1.371(4) . ?
C14 C19 1.374(4) . ?
C15 C16 1.362(5) . ?
C15 H15 0.9300 . ?
C16 C17 1.350(4) . ?
C16 H16 0.9300 . ?
C17 C18 1.364(4) . ?
C17 C20 1.503(5) . ?
C18 C19 1.372(4) . ?
C18 H18 0.9300 . ?
C19 H19 0.9300 . ?
C20 H20A 0.9600 . ?
C20 H20B 0.9600 . ?
C20 H20C 0.9600 . ?

loop_
_geom_torsion_atom_site_label_1
_geom_torsion_atom_site_label_2
_geom_torsion_atom_site_label_3
_geom_torsion_atom_site_label_4
_geom_torsion
_geom_torsion_site_symmetry_1
_geom_torsion_site_symmetry_2
_geom_torsion_site_symmetry_3
_geom_torsion_site_symmetry_4
_geom_torsion_publ_flag
C6 N1 N2 N3 -0.4(3) . . . . ?
N1 N2 N3 C5 0.9(3) . . . . ?
N1 N2 N3 C13 -177.9(2) . . . . ?
C3 O1 C2 C1 171.4(4) . . . . ?
C2 O1 C3 O2 2.5(4) . . . . ?
C2 O1 C3 C4 178.0(2) . . . . ?
O2 C3 C4 O3 48.6(3) . . . . ?
O1 C3 C4 O3 -127.0(2) . . . . ?
O2 C3 C4 C5 -134.1(3) . . . . ?
O1 C3 C4 C5 50.2(3) . . . . ?
N2 N3 C5 C6 -1.0(3) . . . . ?
C13 N3 C5 C6 177.6(3) . . . . ?
N2 N3 C5 C4 174.5(2) . . . . ?
C13 N3 C5 C4 -6.8(4) . . . . ?
O3 C4 C5 N3 12.8(4) . . . . ?
C3 C4 C5 N3 -164.3(2) . . . . ?
O3 C4 C5 C6 -173.2(3) . . . . ?
C3 C4 C5 C6 9.7(4) . . . . ?
N2 N1 C6 C5 -0.2(3) . . . . ?
N2 N1 C6 C7 175.9(2) . . . . ?
N3 C5 C6 N1 0.7(3) . . . . ?
C4 C5 C6 N1 -174.0(2) . . . . ?
N3 C5 C6 C7 -174.7(2) . . . . ?
C4 C5 C6 C7 10.6(5) . . . . ?
N1 C6 C7 C8 -134.2(3) . . . . ?
C5 C6 C7 C8 40.9(4) . . . . ?
N1 C6 C7 C12 41.5(4) . . . . ?
C5 C6 C7 C12 -143.5(3) . . . . ?
C12 C7 C8 C9 0.2(4) . . . . ?
C6 C7 C8 C9 175.9(3) . . . . ?
C7 C8 C9 C10 -1.7(5) . . . . ?
C8 C9 C10 C11 1.7(5) . . . . ?
C8 C9 C10 Cl1 -177.7(2) . . . . ?
C9 C10 C11 C12 -0.1(5) . . . . ?
Cl1 C10 C11 C12 179.2(3) . . . . ?
C10 C11 C12 C7 -1.5(5) . . . . ?
C8 C7 C12 C11 1.4(4) . . . . ?
C6 C7 C12 C11 -174.3(3) . . . . ?
N2 N3 C13 C14 104.1(3) . . . . ?
C5 N3 C13 C14 -74.4(4) . . . . ?
N3 C13 C14 C15 140.1(3) . . . . ?
N3 C13 C14 C19 -44.1(4) . . . . ?
C19 C14 C15 C16 -1.5(5) . . . . ?
C13 C14 C15 C16 174.6(3) . . . . ?
C14 C15 C16 C17 1.5(6) . . . . ?
C15 C16 C17 C18 -0.8(5) . . . . ?
C15 C16 C17 C20 -178.4(3) . . . . ?
C16 C17 C18 C19 0.2(5) . . . . ?
C20 C17 C18 C19 177.8(3) . . . . ?
C17 C18 C19 C14 -0.3(5) . . . . ?
C15 C14 C19 C18 0.9(4) . . . . ?
C13 C14 C19 C18 -175.1(3) . . . . ?
